data_7119244
loop_
_publ_author_name
'Desat, Marcella E.'
'G\"artner, Stefanie'
'Kretschmer, Robert'

_publ_section_title
;
 Dinuclear indium and thallium diyls: biscarbenoids or metal cluster?
;
_journal_issue 9
_journal_name_full 'Chemical communications (Cambridge, England)'
_journal_page_first 1510
_journal_page_last 1513
_journal_paper_doi 10.1039/c6cc09488k
_journal_volume 53
_journal_year 2017
_chemical_formula_moiety 'C36 H52 In2 N4 O0.08'
_chemical_formula_sum 'C36 H52 In2 N4 O0.08'
_chemical_formula_weight 771.73
_chemical_properties_physical ', Air-sensitive,Moisture-sensitive,Oxygen-sensitive,Light-sensitive'
_space_group_crystal_system triclinic
_space_group_IT_number 2
_space_group_name_Hall '-P 1'
_space_group_name_H-M_alt 'P -1'
_symmetry_space_group_name_Hall '-P 1'
_symmetry_space_group_name_H-M 'P -1'
_atom_sites_solution_hydrogens geom
_atom_sites_solution_primary dual
_audit_creation_date 2016-11-04
_audit_creation_method
;
Olex2 1.2-alpha
(compiled 2016.10.10 svn.r3347 for OlexSys, GUI svn.r5252)
;
_audit_update_record
;
2016-11-04 deposited with the CCDC.
2016-12-23 downloaded from the CCDC.
;
_cell_angle_alpha 106.4107(14)
_cell_angle_beta 108.2254(14)
_cell_angle_gamma 99.2006(15)
_cell_formula_units_Z 2
_cell_length_a 11.49565(18)
_cell_length_b 12.7946(2)
_cell_length_c 14.8078(2)
_cell_measurement_reflns_used 43241
_cell_measurement_temperature 123.0(2)
_cell_measurement_theta_max 74.2360
_cell_measurement_theta_min 3.3240
_cell_volume 1909.35(6)
_computing_cell_refinement 'CrysAlisPro 1.171.38.42b (Rigaku OD, 2015)'
_computing_data_collection 'CrysAlisPro 1.171.38.42b (Rigaku OD, 2015)'
_computing_data_reduction 'CrysAlisPro 1.171.38.42b (Rigaku OD, 2015)'
_computing_molecular_graphics 'Olex2 (Dolomanov et al., 2009)'
_computing_publication_material 'Olex2 (Dolomanov et al., 2009)'
_computing_structure_refinement 'ShelXL (Sheldrick, 2015)'
_computing_structure_solution 'ShelXT (Sheldrick, 2015)'
_diffrn_ambient_environment N~2~
_diffrn_ambient_temperature 123.0(2)
_diffrn_detector 'CCD plate'
_diffrn_detector_area_resol_mean 4.1818
_diffrn_detector_type TitanS2
_diffrn_measured_fraction_theta_full 1.000
_diffrn_measured_fraction_theta_max 0.977
_diffrn_measurement_details
;
List of Runs (angles in degrees, time in seconds):

  # Type    Start    End  Width  t~exp~   \w     \q     \k     \f   Frames
#--------------------------------------------------------------------------
  1  \w   -132.00 -35.00   1.00    4.00    --  -44.08-178.00  60.00   97
  2  \w     20.00 113.00   1.00    4.00    --   44.08  57.00  60.00   93
  3  \w    -25.00  68.00   1.00    4.00    --   44.08 -57.00 -90.00   93
  4  \w     36.00  98.00   1.00   16.00    --  104.50 -45.00  90.00   62
  5  \w     33.00 135.00   1.00   16.00    --  104.50 -77.00-150.00  102
  6  \w     32.00  91.00   1.00   16.00    --  104.50 -30.00 150.00   59
  7  \w     33.00 135.00   1.00   16.00    --  104.50 -77.00   0.00  102
  8  \w     33.00 123.00   1.00   16.00    --  104.50-128.00-136.00   90
  9  \w     81.00 177.00   1.00   16.00    --  104.50  30.00 -90.00   96
 10  \w     32.00  91.00   1.00   16.00    --  104.50 -30.00   0.00   59
 11  \w     27.00 141.00   1.00   16.00    --  104.50 -15.00-120.00  114
 12  \w     20.00 113.00   1.00    4.00    --   44.08  57.00 150.00   93
 13  \w     14.00 116.00   1.00    4.00    --   44.08  77.00-150.00  102
 14  \w     20.00 113.00   1.00    4.00    --   44.08  57.00 -30.00   93
 15  \w     82.00 173.00   1.00   16.00    --  104.50  45.00 150.00   91
 16  \w     81.00 177.00   1.00   16.00    --  104.50  30.00   0.00   96
 17  \w     74.00 176.00   1.00   16.00    --  104.50  77.00-180.00  102
 18  \w     82.00 173.00   1.00   16.00    --  104.50  45.00  60.00   91
 19  \w     86.00 121.00   1.00   16.00    --  104.50-125.00  30.00   35
 20  \w    131.00 172.00   1.00   16.00    --  104.50 125.00-120.00   41
 21  \w     48.00  89.00   1.00   16.00    --  104.50 -30.00-150.00   41
 22  \w     48.00  74.00   1.00   16.00    --  104.50-125.00  30.00   26
 23  \w   -124.00 -79.00   1.00    4.00    --  -44.33 -99.00 -90.00   45
 24  \w    -50.00  26.00   1.00    4.00    --  -44.33  38.00  60.00   76
 25  \w     14.00 116.00   1.00    4.00    --   44.33  77.00 150.00  102
 26  \w     14.00 116.00   1.00    4.00    --   44.33  77.00   0.00  102
 27  \w     14.00 116.00   1.00    4.00    --   44.33  77.00 -60.00  102
 28  \w     14.00 116.00   1.00    4.00    --   44.33  77.00  60.00  102
 29  \w     74.00 176.00   1.00   16.00    --  104.50  77.00  90.00  102
 30  \w     74.00 176.00   1.00   16.00    --  104.50  77.00-150.00  102
 31  \w     74.00 176.00   1.00   16.00    --  104.50  77.00 150.00  102
 32  \w     79.00 174.00   1.00   16.00    --  104.50  61.00 -90.00   95
 33  \w     74.00 176.00   1.00   16.00    --  104.50  77.00  60.00  102
 34  \w     74.00 176.00   1.00   16.00    --  104.50  77.00   0.00  102
 35  \w     74.00 176.00   1.00   16.00    --  104.50  77.00 -30.00  102
 36  \w     74.00 176.00   1.00   16.00    --  104.50  77.00-120.00  102
 37  \w     33.00 121.00   1.00   16.00    --  104.50-125.00  30.00   88
 38  \w     74.00 176.00   1.00   16.00    --  104.50  77.00  30.00  102
 39  \w     79.00 174.00   1.00   16.00    --  104.50  61.00 150.00   95
 40  \w     79.00 174.00   1.00   16.00    --  104.50  61.00 -60.00   95
 41  \w    -50.00  26.00   1.00    4.00    --  -44.33  38.00  90.00   76
 42  \w     22.00 115.00   1.00    4.00    --   44.33  38.00 -60.00   93
 43  \w     16.00 120.00   1.00    4.00    --   44.33  19.00 -90.00  104
 44  \w     22.00 115.00   1.00    4.00    --   44.33  38.00 -30.00   93
 45  \w     20.00 114.00   1.00    4.00    --   44.33  57.00 -90.00   94
 46  \w     22.00 115.00   1.00    4.00    --   44.33  38.00-180.00   93
 47  \w     74.00 176.00   1.00   16.00    --  104.50  77.00 -60.00  102
 48  \w     79.00 174.00   1.00   16.00    --  104.50  61.00-150.00   95
 49  \w     79.00 174.00   1.00   16.00    --  104.50  61.00 120.00   95
 50  \w     79.00 174.00   1.00   16.00    --  104.50  61.00  60.00   95
 51  \w     79.00 174.00   1.00   16.00    --  104.50  61.00   0.00   95
 52  \w     79.00 174.00   1.00   16.00    --  104.50  61.00-180.00   95
 53  \w     79.00 174.00   1.00   16.00    --  104.50  61.00-120.00   95
 54  \w     79.00 174.00   1.00   16.00    --  104.50  61.00  90.00   95
 55  \w     79.00 174.00   1.00   16.00    --  104.50  61.00  30.00   95
 56  \w     79.00 174.00   1.00   16.00    --  104.50  61.00 -30.00   95
 57  \w     74.00 176.00   1.00   16.00    --  104.50  77.00 120.00  102
 58  \w     74.00 176.00   1.00   16.00    --  104.50  77.00 -90.00  102
 59  \w     14.00 116.00   1.00    4.00    --   44.33  77.00  90.00  102
 60  \w    -30.00 119.00   1.00    4.00    --   44.33   0.00-180.00  149
 61  \w     20.00 114.00   1.00    4.00    --   44.33  57.00-180.00   94
 62  \w    -30.00 119.00   1.00    4.00    --   44.33   0.00-120.00  149
 63  \w    -30.00 119.00   1.00    4.00    --   44.33   0.00-150.00  149
 64  \w     14.00 116.00   1.00    4.00    --   44.33  77.00-120.00  102
 65  \w     23.00 109.00   1.00   16.00    --  104.50 -94.00  90.00   86
 66  \w     82.00 173.00   1.00   16.00    --  104.50  45.00  90.00   91
 67  \w     82.00 173.00   1.00   16.00    --  104.50  45.00 -60.00   91
 68  \w     82.00 173.00   1.00   16.00    --  104.50  45.00 -90.00   91
 69  \w     82.00 173.00   1.00   16.00    --  104.50  45.00-150.00   91
 70  \w     82.00 173.00   1.00   16.00    --  104.50  45.00-180.00   91
 71  \w     82.00 173.00   1.00   16.00    --  104.50  45.00-120.00   91
 72  \w     82.00 173.00   1.00   16.00    --  104.50  45.00 120.00   91
 73  \w     82.00 173.00   1.00   16.00    --  104.50  45.00 -30.00   91
;
_diffrn_measurement_device 'four-circle diffractometer'
_diffrn_measurement_device_type 'SuperNova, TitanS2'
_diffrn_measurement_method '\w scans'
_diffrn_orient_matrix_type 'CrysAlisPro convention (1999,Acta A55,543-557)'
_diffrn_orient_matrix_UB_11 -0.1220673000
_diffrn_orient_matrix_UB_12 -0.0318683000
_diffrn_orient_matrix_UB_13 0.0202009000
_diffrn_orient_matrix_UB_21 0.0787787000
_diffrn_orient_matrix_UB_22 0.0465138000
_diffrn_orient_matrix_UB_23 0.1152371000
_diffrn_orient_matrix_UB_31 -0.0199090000
_diffrn_orient_matrix_UB_32 0.1176426000
_diffrn_orient_matrix_UB_33 0.0059815000
_diffrn_radiation_monochromator mirror
_diffrn_radiation_probe x-ray
_diffrn_radiation_type CuK\a
_diffrn_radiation_wavelength 1.54184
_diffrn_reflns_av_R_equivalents 0.0745
_diffrn_reflns_av_unetI/netI 0.0290
_diffrn_reflns_Laue_measured_fraction_full 1.000
_diffrn_reflns_Laue_measured_fraction_max 0.977
_diffrn_reflns_limit_h_max 14
_diffrn_reflns_limit_h_min -14
_diffrn_reflns_limit_k_max 15
_diffrn_reflns_limit_k_min -14
_diffrn_reflns_limit_l_max 18
_diffrn_reflns_limit_l_min -18
_diffrn_reflns_number 89347
_diffrn_reflns_point_group_measured_fraction_full 1.000
_diffrn_reflns_point_group_measured_fraction_max 0.977
_diffrn_reflns_theta_full 67.684
_diffrn_reflns_theta_max 75.445
_diffrn_reflns_theta_min 3.361
_diffrn_source 'gradient vaccum rotating-anode X-ray tube'
_exptl_absorpt_coefficient_mu 9.845
_exptl_absorpt_correction_T_max 0.831
_exptl_absorpt_correction_T_min 0.476
_exptl_absorpt_correction_type gaussian
_exptl_absorpt_process_details
;
CrysAlisPro 1.171.38.42b (Rigaku Oxford Diffraction, 2015)
Numerical absorption correction based on gaussian integration over
            a multifaceted crystal model
Empirical absorption correction using spherical harmonics,
 implemented in SCALE3 ABSPACK scaling algorithm.
;
_exptl_crystal_colour 'clear light yellow'
_exptl_crystal_colour_lustre clear
_exptl_crystal_colour_modifier light
_exptl_crystal_colour_primary yellow
_exptl_crystal_density_diffrn 1.342
_exptl_crystal_description block
_exptl_crystal_F_000 789
_exptl_crystal_recrystallization_method 'Re-crystallisation from solvent: Toluene'
_exptl_crystal_size_max 0.118
_exptl_crystal_size_mid 0.074
_exptl_crystal_size_min 0.025
_refine_diff_density_max 0.961
_refine_diff_density_min -0.510
_refine_diff_density_rms 0.078
_refine_ls_extinction_method none
_refine_ls_goodness_of_fit_ref 1.059
_refine_ls_hydrogen_treatment constr
_refine_ls_matrix_type full
_refine_ls_number_parameters 436
_refine_ls_number_reflns 7726
_refine_ls_number_restraints 24
_refine_ls_restrained_S_all 1.071
_refine_ls_R_factor_all 0.0333
_refine_ls_R_factor_gt 0.0291
_refine_ls_shift/su_max 0.001
_refine_ls_shift/su_mean 0.000
_refine_ls_structure_factor_coef Fsqd
_refine_ls_weighting_details 'w=1/[\s^2^(Fo^2^)+(0.0356P)^2^+1.5237P] where P=(Fo^2^+2Fc^2^)/3'
_refine_ls_weighting_scheme calc
_refine_ls_wR_factor_gt 0.0723
_refine_ls_wR_factor_ref 0.0750
_reflns_Friedel_coverage 0.000
_reflns_number_gt 6956
_reflns_number_total 7726
_reflns_threshold_expression 'I > 2\s(I)'
_cod_data_source_file c6cc09488k2.cif
_cod_data_source_block md29_abs_sq
_cod_depositor_comments 'Adding full bibliography for 7119243--7119244.cif.'
_cod_original_cell_volume 1909.34(6)
_cod_database_code 7119244
_chemical_oxdiff_formula C36H52In2N4
_shelx_space_group_comment
;
The symmetry employed for this shelxl refinement is uniquely defined
by the following loop, which should always be used as a source of
symmetry information in preference to the above space-group names.
They are only intended as comments.
;
_reflns_odcompleteness_completeness 100.00
_reflns_odcompleteness_iscentric 1
_reflns_odcompleteness_theta 66.97
_olex2_refinement_description
;
1. Fixed Uiso
 At 1.2 times of:
  All C(H) groups, All C(H,H) groups
 At 1.5 times of:
  All C(H,H,H) groups
2. Uiso/Uaniso restraints and constraints
In4 \\sim In2 \\sim In1 \\sim In3: within 2A with sigma of 0.001 and sigma for
terminal atoms of 0.001
C12A \\sim C12 \\sim C11 \\sim C11A: within 2A with sigma of 0.001 and sigma
for terminal atoms of 0.001
3. Others
 Sof(In3)=Sof(In4)=Sof(O1)=1-FVAR(1)
 Sof(In2)=Sof(In1)=FVAR(1)
 Sof(C11A)=Sof(H11D)=Sof(H11E)=Sof(H11F)=1-FVAR(2)
 Sof(C11)=Sof(H11A)=Sof(H11B)=Sof(H11C)=FVAR(2)
 Sof(C12A)=Sof(H12D)=Sof(H12E)=Sof(H12F)=1-FVAR(3)
 Sof(C12)=Sof(H12A)=Sof(H12B)=Sof(H12C)=FVAR(3)
4.a Ternary CH refined with riding coordinates:
 C31(H31), C7(H7), C34(H34), C10(H10)
4.b Secondary CH2 refined with riding coordinates:
 C19(H19A,H19B), C18(H18A,H18B)
4.c Aromatic/amide H refined with riding coordinates:
 C22(H22), C27(H27), C29(H29), C5(H5), C28(H28), C3(H3), C15(H15), C4(H4)
4.d Idealised Me refined as rotating group:
 C24(H24A,H24B,H24C), C14(H14A,H14B,H14C), C21(H21A,H21B,H21C), C36(H36A,H36B,
 H36C), C17(H17A,H17B,H17C), C32(H32A,H32B,H32C), C35(H35A,H35B,H35C), C9(H9A,
 H9B,H9C), C33(H33A,H33B,H33C), C8(H8A,H8B,H8C), C11(H11A,H11B,H11C), C12(H12A,
 H12B,H12C), C11A(H11D,H11E,H11F), C12A(H12D,H12E,H12F)
;
_shelx_shelxl_version_number 2014/7
_olex2_exptl_crystal_mounting_method 'Crystal mounted in mineral oil using MiTeGen loops.'
_olex2_submission_special_instructions 'No special instructions were received'
_oxdiff_exptl_absorpt_empirical_details
;
Empirical correction (ABSPACK) includes:
- Absorption correction using spherical harmonics
- Frame scaling
;
_oxdiff_exptl_absorpt_empirical_full_max 1.491
_oxdiff_exptl_absorpt_empirical_full_min 0.623

loop_
_space_group_symop_operation_xyz
'x, y, z'
'-x, -y, -z'

loop_
_atom_site_label
_atom_site_type_symbol
_atom_site_fract_x
_atom_site_fract_y
_atom_site_fract_z
_atom_site_U_iso_or_equiv
_atom_site_adp_type
_atom_site_occupancy
_atom_site_site_symmetry_order
_atom_site_calc_flag
_atom_site_refinement_flags_posn
_atom_site_refinement_flags_adp
_atom_site_refinement_flags_occupancy
_atom_site_disorder_assembly
_atom_site_disorder_group
In2 In 0.37767(3) 0.40293(2) 0.52407(2) 0.02446(7) Uani 0.9220(7) 1 d . U P A 1
In1 In 0.59019(2) 0.61825(2) 0.68235(2) 0.02615(7) Uani 0.9220(7) 1 d . U P A 1
N1 N 0.6507(2) 0.5805(2) 0.82525(16) 0.0270(5) Uani 1 1 d . . . . .
N3 N 0.2433(2) 0.5091(2) 0.49224(16) 0.0261(4) Uani 1 1 d . . . . .
N4 N 0.20042(19) 0.26357(19) 0.47094(16) 0.0237(4) Uani 1 1 d . . . . .
N2 N 0.4154(2) 0.6504(2) 0.71916(17) 0.0275(5) Uani 1 1 d . . . . .
C20 C 0.1233(2) 0.4699(2) 0.42784(19) 0.0271(5) Uani 1 1 d . . . . .
C25 C 0.2200(2) 0.1692(2) 0.50198(19) 0.0247(5) Uani 1 1 d . . . . .
C13 C 0.5986(3) 0.5983(3) 0.89482(19) 0.0310(6) Uani 1 1 d . . . . .
C30 C 0.1998(2) 0.1642(2) 0.5902(2) 0.0271(5) Uani 1 1 d . . . . .
C26 C 0.2682(2) 0.0880(2) 0.4502(2) 0.0261(5) Uani 1 1 d . . . . .
C1 C 0.7659(2) 0.5453(3) 0.84430(18) 0.0274(5) Uani 1 1 d . . . . .
C22 C 0.0547(2) 0.3549(3) 0.3876(2) 0.0298(6) Uani 1 1 d . . . . .
H22 H -0.0263 0.3372 0.3351 0.036 Uiso 1 1 calc R . . . .
C6 C 0.7597(3) 0.4300(3) 0.8189(2) 0.0311(6) Uani 1 1 d . . . . .
C27 C 0.2980(3) 0.0041(3) 0.4887(2) 0.0334(6) Uani 1 1 d . . . . .
H27 H 0.3308 -0.0511 0.4542 0.040 Uiso 1 1 calc R . . . .
C23 C 0.0857(2) 0.2627(2) 0.41190(19) 0.0269(5) Uani 1 1 d . . . . .
C2 C 0.8837(3) 0.6278(3) 0.88368(19) 0.0321(6) Uani 1 1 d . . . . .
C31 C 0.1485(3) 0.2523(3) 0.6469(2) 0.0324(6) Uani 1 1 d . . . . .
H31 H 0.1016 0.2852 0.5977 0.039 Uiso 1 1 calc R . . . .
C19 C 0.3055(2) 0.6306(2) 0.5365(2) 0.0295(6) Uani 1 1 d . . . . .
H19A H 0.2549 0.6691 0.4960 0.035 Uiso 1 1 calc R . . . .
H19B H 0.3906 0.6440 0.5323 0.035 Uiso 1 1 calc R . . . .
C16 C 0.4074(2) 0.6610(3) 0.8085(2) 0.0306(6) Uani 1 1 d . . . . .
C18 C 0.3205(2) 0.6825(3) 0.6470(2) 0.0305(6) Uani 1 1 d . . . . .
H18A H 0.3448 0.7660 0.6672 0.037 Uiso 1 1 calc R . . . .
H18B H 0.2371 0.6596 0.6521 0.037 Uiso 1 1 calc R . . . .
C29 C 0.2315(3) 0.0787(3) 0.6254(2) 0.0326(6) Uani 1 1 d . . . . .
H29 H 0.2188 0.0747 0.6848 0.039 Uiso 1 1 calc R . . . .
C7 C 0.6344(3) 0.3390(3) 0.7750(2) 0.0376(6) Uani 1 1 d . . . . .
H7 H 0.5644 0.3771 0.7691 0.045 Uiso 1 1 calc R . . . .
C24 C -0.0220(3) 0.1554(3) 0.3696(2) 0.0380(7) Uani 1 1 d . . . . .
H24A H 0.0033 0.0918 0.3334 0.057 Uiso 1 1 calc GR . . . .
H24B H -0.0979 0.1647 0.3225 0.057 Uiso 1 1 calc GR . . . .
H24C H -0.0410 0.1403 0.4255 0.057 Uiso 1 1 calc GR . . . .
C34 C 0.2879(3) 0.0900(3) 0.3539(2) 0.0322(6) Uani 1 1 d . . . . .
H34 H 0.2699 0.1601 0.3426 0.039 Uiso 1 1 calc R . . . .
C14 C 0.6613(3) 0.5781(4) 0.9927(2) 0.0457(8) Uani 1 1 d . . . . .
H14A H 0.6666 0.4997 0.9766 0.069 Uiso 1 1 calc GR . . . .
H14B H 0.6107 0.5917 1.0350 0.069 Uiso 1 1 calc GR . . . .
H14C H 0.7472 0.6299 1.0296 0.069 Uiso 1 1 calc GR . . . .
C21 C 0.0497(3) 0.5490(3) 0.3946(2) 0.0384(7) Uani 1 1 d . . . . .
H21A H 0.0472 0.6050 0.4543 0.058 Uiso 1 1 calc GR . . . .
H21B H -0.0373 0.5055 0.3479 0.058 Uiso 1 1 calc GR . . . .
H21C H 0.0914 0.5879 0.3601 0.058 Uiso 1 1 calc GR . . . .
C5 C 0.8730(3) 0.3977(3) 0.8343(2) 0.0373(7) Uani 1 1 d . . . . .
H5 H 0.8702 0.3197 0.8180 0.045 Uiso 1 1 calc R . . . .
C28 C 0.2809(3) -0.0007(3) 0.5759(2) 0.0357(6) Uani 1 1 d . . . . .
H28 H 0.3029 -0.0579 0.6017 0.043 Uiso 1 1 calc R . . . .
C3 C 0.9941(3) 0.5910(3) 0.8968(2) 0.0393(7) Uani 1 1 d . . . . .
H3 H 1.0742 0.6452 0.9227 0.047 Uiso 1 1 calc R . . . .
C15 C 0.4902(3) 0.6354(3) 0.8866(2) 0.0338(6) Uani 1 1 d . . . . .
H15 H 0.4677 0.6454 0.9444 0.041 Uiso 1 1 calc R . . . .
C36 C 0.1961(3) -0.0117(3) 0.2612(2) 0.0423(7) Uani 1 1 d . . . . .
H36A H 0.2116 -0.0818 0.2705 0.064 Uiso 1 1 calc GR . . . .
H36B H 0.2095 -0.0068 0.2001 0.064 Uiso 1 1 calc GR . . . .
H36C H 0.1083 -0.0116 0.2534 0.064 Uiso 1 1 calc GR . . . .
C17 C 0.3012(3) 0.7045(3) 0.8336(2) 0.0431(8) Uani 1 1 d . . . . .
H17A H 0.2985 0.7745 0.8193 0.065 Uiso 1 1 calc GR . . . .
H17B H 0.3172 0.7196 0.9057 0.065 Uiso 1 1 calc GR . . . .
H17C H 0.2195 0.6473 0.7919 0.065 Uiso 1 1 calc GR . . . .
C32 C 0.2572(3) 0.3482(3) 0.7322(3) 0.0504(9) Uani 1 1 d . . . . .
H32A H 0.3096 0.3177 0.7788 0.076 Uiso 1 1 calc GR . . . .
H32B H 0.2226 0.4030 0.7693 0.076 Uiso 1 1 calc GR . . . .
H32C H 0.3096 0.3859 0.7034 0.076 Uiso 1 1 calc GR . . . .
C10 C 0.8936(3) 0.7533(3) 0.9152(2) 0.0409(7) Uani 1 1 d . . . . .
H10 H 0.8036 0.7500 0.8768 0.049 Uiso 1 1 calc R . . B 1
C4 C 0.9890(3) 0.4779(3) 0.8729(2) 0.0413(7) Uani 1 1 d . . . . .
H4 H 1.0652 0.4549 0.8829 0.050 Uiso 1 1 calc R . . . .
C35 C 0.4250(3) 0.0944(3) 0.3637(2) 0.0420(7) Uani 1 1 d . . . . .
H35A H 0.4831 0.1605 0.4227 0.063 Uiso 1 1 calc GR . . . .
H35B H 0.4356 0.1003 0.3020 0.063 Uiso 1 1 calc GR . . . .
H35C H 0.4444 0.0253 0.3728 0.063 Uiso 1 1 calc GR . . . .
C9 C 0.6117(4) 0.2596(3) 0.6689(3) 0.0488(8) Uani 1 1 d . . . . .
H9A H 0.6150 0.3038 0.6250 0.073 Uiso 1 1 calc GR . . . .
H9B H 0.5279 0.2049 0.6405 0.073 Uiso 1 1 calc GR . . . .
H9C H 0.6777 0.2192 0.6730 0.073 Uiso 1 1 calc GR . . . .
C33 C 0.0545(4) 0.2012(3) 0.6867(3) 0.0523(9) Uani 1 1 d . . . . .
H33A H -0.0103 0.1356 0.6314 0.079 Uiso 1 1 calc GR . . . .
H33B H 0.0135 0.2580 0.7123 0.079 Uiso 1 1 calc GR . . . .
H33C H 0.1000 0.1772 0.7418 0.079 Uiso 1 1 calc GR . . . .
C8 C 0.6272(4) 0.2695(4) 0.8433(3) 0.0635(11) Uani 1 1 d . . . . .
H8A H 0.6912 0.2269 0.8464 0.095 Uiso 1 1 calc GR . . . .
H8B H 0.5423 0.2166 0.8153 0.095 Uiso 1 1 calc GR . . . .
H8C H 0.6436 0.3205 0.9119 0.095 Uiso 1 1 calc GR . . . .
C11 C 0.904(3) 0.811(2) 1.0139(17) 0.062(2) Uani 0.27(2) 1 d . U P C 1
H11A H 0.8189 0.7989 1.0170 0.094 Uiso 0.27(2) 1 calc GR . P C 1
H11B H 0.9419 0.8918 1.0329 0.094 Uiso 0.27(2) 1 calc GR . P C 1
H11C H 0.9576 0.7816 1.0612 0.094 Uiso 0.27(2) 1 calc GR . P C 1
C12 C 0.9595(18) 0.8135(9) 0.8639(11) 0.062(3) Uani 0.70(4) 1 d . U P C 1
H12A H 1.0483 0.8105 0.8843 0.093 Uiso 0.70(4) 1 calc GR . P C 1
H12B H 0.9568 0.8927 0.8838 0.093 Uiso 0.70(4) 1 calc GR . P C 1
H12C H 0.9164 0.7766 0.7900 0.093 Uiso 0.70(4) 1 calc GR . P C 1
In3 In 0.5342(3) 0.5584(3) 0.66708(18) 0.0325(5) Uani 0.0780(7) 1 d . U P A 2
In4 In 0.3557(4) 0.3895(4) 0.4870(3) 0.0318(6) Uani 0.0780(7) 1 d . U P A 2
O1 O 0.641(4) 0.670(4) 0.640(3) 0.069(10) Uiso 0.0780(7) 1 d . . P A 2
C11A C 0.9606(13) 0.8091(7) 1.0341(6) 0.063(2) Uani 0.73(2) 1 d . U P C 2
H11D H 0.9111 0.7730 1.0657 0.094 Uiso 0.73(2) 1 calc GR . P C 2
H11E H 0.9660 0.8901 1.0551 0.094 Uiso 0.73(2) 1 calc GR . P C 2
H11F H 1.0465 0.7990 1.0558 0.094 Uiso 0.73(2) 1 calc GR . P C 2
C12A C 1.006(3) 0.820(3) 0.893(3) 0.062(3) Uani 0.30(4) 1 d . U P C 2
H12D H 1.0873 0.8339 0.9480 0.093 Uiso 0.30(4) 1 calc GR . P C 2
H12E H 0.9910 0.8931 0.8907 0.093 Uiso 0.30(4) 1 calc GR . P C 2
H12F H 1.0068 0.7754 0.8283 0.093 Uiso 0.30(4) 1 calc GR . P C 2

loop_
_atom_site_aniso_label
_atom_site_aniso_U_11
_atom_site_aniso_U_22
_atom_site_aniso_U_33
_atom_site_aniso_U_23
_atom_site_aniso_U_13
_atom_site_aniso_U_12
In2 0.02028(13) 0.02375(13) 0.02989(14) 0.01133(11) 0.00798(10) 0.00717(9)
In1 0.02499(12) 0.03208(15) 0.02851(10) 0.01626(9) 0.01263(8) 0.01149(10)
N1 0.0263(10) 0.0319(13) 0.0257(10) 0.0123(9) 0.0099(8) 0.0118(9)
N3 0.0260(10) 0.0266(12) 0.0308(10) 0.0140(9) 0.0121(8) 0.0115(9)
N4 0.0204(9) 0.0245(12) 0.0291(10) 0.0115(9) 0.0103(8) 0.0081(8)
N2 0.0235(10) 0.0261(12) 0.0320(10) 0.0082(9) 0.0101(8) 0.0091(9)
C20 0.0260(12) 0.0327(15) 0.0278(11) 0.0146(11) 0.0110(10) 0.0132(11)
C25 0.0208(11) 0.0217(13) 0.0305(12) 0.0099(10) 0.0084(9) 0.0042(9)
C13 0.0299(13) 0.0360(16) 0.0248(11) 0.0084(11) 0.0110(10) 0.0056(11)
C30 0.0233(11) 0.0265(14) 0.0332(12) 0.0126(11) 0.0107(10) 0.0072(10)
C26 0.0237(11) 0.0206(13) 0.0336(12) 0.0099(10) 0.0106(10) 0.0046(10)
C1 0.0295(12) 0.0353(16) 0.0208(10) 0.0122(10) 0.0091(9) 0.0144(11)
C22 0.0232(11) 0.0340(16) 0.0311(12) 0.0125(11) 0.0060(10) 0.0119(11)
C6 0.0349(13) 0.0352(16) 0.0282(12) 0.0135(11) 0.0138(10) 0.0147(12)
C27 0.0306(13) 0.0276(15) 0.0441(15) 0.0121(12) 0.0160(11) 0.0110(11)
C23 0.0221(11) 0.0297(15) 0.0276(11) 0.0088(10) 0.0096(9) 0.0059(10)
C2 0.0306(13) 0.0384(17) 0.0260(12) 0.0109(11) 0.0087(10) 0.0104(12)
C31 0.0365(14) 0.0346(16) 0.0366(13) 0.0177(12) 0.0205(11) 0.0146(12)
C19 0.0260(12) 0.0296(15) 0.0371(13) 0.0164(11) 0.0123(10) 0.0098(11)
C16 0.0242(12) 0.0323(16) 0.0335(13) 0.0063(11) 0.0128(10) 0.0086(11)
C18 0.0266(12) 0.0282(15) 0.0372(13) 0.0107(11) 0.0113(10) 0.0118(11)
C29 0.0324(13) 0.0342(16) 0.0379(14) 0.0194(12) 0.0157(11) 0.0100(12)
C7 0.0411(15) 0.0293(16) 0.0453(16) 0.0154(13) 0.0170(13) 0.0118(13)
C24 0.0232(12) 0.0355(17) 0.0485(16) 0.0142(13) 0.0074(11) 0.0039(12)
C34 0.0357(14) 0.0257(15) 0.0375(14) 0.0093(11) 0.0184(11) 0.0085(11)
C14 0.0424(16) 0.075(3) 0.0328(14) 0.0266(16) 0.0193(12) 0.0248(17)
C21 0.0354(14) 0.0350(17) 0.0428(15) 0.0174(13) 0.0053(12) 0.0165(13)
C5 0.0440(16) 0.0411(18) 0.0370(14) 0.0185(13) 0.0184(12) 0.0239(14)
C28 0.0346(14) 0.0310(16) 0.0497(16) 0.0242(13) 0.0161(12) 0.0126(12)
C3 0.0283(13) 0.053(2) 0.0343(14) 0.0139(13) 0.0101(11) 0.0122(13)
C15 0.0315(13) 0.0422(18) 0.0294(12) 0.0104(12) 0.0150(10) 0.0112(12)
C36 0.0420(16) 0.0423(19) 0.0372(15) 0.0080(13) 0.0145(13) 0.0089(14)
C17 0.0335(14) 0.060(2) 0.0379(15) 0.0121(14) 0.0172(12) 0.0205(14)
C32 0.0533(19) 0.048(2) 0.0420(16) 0.0018(15) 0.0212(15) 0.0109(16)
C10 0.0337(14) 0.0357(18) 0.0407(15) 0.0079(13) 0.0048(12) 0.0052(13)
C4 0.0350(14) 0.060(2) 0.0389(14) 0.0200(15) 0.0170(12) 0.0278(15)
C35 0.0372(15) 0.0429(19) 0.0467(16) 0.0116(14) 0.0224(13) 0.0074(13)
C9 0.0550(19) 0.0379(19) 0.0413(16) 0.0073(14) 0.0058(14) 0.0179(16)
C33 0.057(2) 0.054(2) 0.074(2) 0.0311(19) 0.0484(19) 0.0250(17)
C8 0.078(3) 0.053(3) 0.065(2) 0.029(2) 0.033(2) 0.006(2)
C11 0.086(7) 0.043(3) 0.037(3) 0.004(2) 0.008(4) 0.012(4)
C12 0.079(8) 0.046(3) 0.065(6) 0.025(4) 0.031(5) 0.009(5)
In3 0.0263(8) 0.0364(9) 0.0317(8) 0.0118(7) 0.0077(6) 0.0081(7)
In4 0.0209(8) 0.0320(9) 0.0355(10) 0.0091(9) 0.0055(9) 0.0043(7)
C11A 0.087(6) 0.043(3) 0.037(3) 0.004(2) 0.008(4) 0.012(4)
C12A 0.079(8) 0.046(3) 0.065(6) 0.025(4) 0.031(5) 0.009(5)

loop_
_atom_type_symbol
_atom_type_description
_atom_type_scat_dispersion_real
_atom_type_scat_dispersion_imag
_atom_type_scat_source
C C 0.0181 0.0091 'International Tables Vol C Tables 4.2.6.8 and 6.1.1.4'
H H 0.0000 0.0000 'International Tables Vol C Tables 4.2.6.8 and 6.1.1.4'
In In 0.0822 5.0449 'International Tables Vol C Tables 4.2.6.8 and 6.1.1.4'
N N 0.0311 0.0180 'International Tables Vol C Tables 4.2.6.8 and 6.1.1.4'
O O 0.0492 0.0322 'International Tables Vol C Tables 4.2.6.8 and 6.1.1.4'

loop_
_exptl_crystal_face_index_h
_exptl_crystal_face_index_k
_exptl_crystal_face_index_l
_exptl_crystal_face_perp_dist
0 8 -3 0.0342
0 -8 3 0.0342
-6 6 1 0.0427
6 -6 -1 0.0427
1 -2 -8 0.0140
-1 1 8 0.0068
6 0 2 0.0527
0 0 -8 0.0148
-3 -2 -5 0.0219
7 1 -7 0.0674

loop_
_geom_angle_atom_site_label_1
_geom_angle_atom_site_label_2
_geom_angle_atom_site_label_3
_geom_angle
_geom_angle_site_symmetry_1
_geom_angle_site_symmetry_3
In1 In2 In1 104.505(9) . 2_666
N3 In2 In1 89.43(5) . 2_666
N3 In2 In1 90.21(6) . .
N4 In2 In1 154.14(5) . .
N4 In2 In1 100.74(5) . 2_666
N4 In2 N3 84.49(8) . .
In2 In1 In2 75.494(9) . 2_666
N1 In1 In2 147.04(6) . 2_666
N1 In1 In2 104.71(6) . .
N1 In1 N2 85.58(8) . .
N2 In1 In2 78.63(6) . .
N2 In1 In2 125.68(6) . 2_666
C13 N1 In1 126.40(19) . .
C13 N1 C1 120.1(2) . .
C13 N1 In3 118.99(19) . .
C1 N1 In1 113.18(15) . .
C1 N1 In3 118.76(17) . .
C20 N3 In2 125.2(2) . .
C20 N3 C19 120.6(2) . .
C20 N3 In4 115.9(2) . .
C19 N3 In2 113.49(16) . .
C19 N3 In4 120.20(19) . .
C25 N4 In2 114.22(15) . .
C25 N4 In4 120.86(19) . .
C23 N4 In2 124.62(18) . .
C23 N4 C25 121.1(2) . .
C23 N4 In4 116.5(2) . .
C16 N2 In1 123.43(18) . .
C16 N2 C18 118.2(2) . .
C16 N2 In3 121.5(2) . .
C18 N2 In1 117.30(16) . .
C18 N2 In3 119.06(18) . .
N3 C20 C22 123.7(3) . .
N3 C20 C21 120.8(3) . .
C22 C20 C21 115.5(2) . .
C30 C25 N4 118.8(2) . .
C26 C25 N4 120.4(2) . .
C26 C25 C30 120.6(3) . .
N1 C13 C14 118.8(3) . .
N1 C13 C15 125.5(3) . .
C15 C13 C14 115.8(2) . .
C25 C30 C31 120.8(3) . .
C29 C30 C25 118.3(3) . .
C29 C30 C31 120.9(2) . .
C25 C26 C34 121.6(3) . .
C27 C26 C25 118.7(2) . .
C27 C26 C34 119.8(3) . .
C6 C1 N1 120.0(2) . .
C6 C1 C2 120.9(3) . .
C2 C1 N1 119.1(3) . .
C20 C22 H22 114.6 . .
C23 C22 C20 130.8(2) . .
C23 C22 H22 114.6 . .
C1 C6 C7 122.3(3) . .
C1 C6 C5 118.8(3) . .
C5 C6 C7 118.9(3) . .
C26 C27 H27 119.3 . .
C28 C27 C26 121.4(3) . .
C28 C27 H27 119.3 . .
N4 C23 C22 125.0(2) . .
N4 C23 C24 118.6(3) . .
C22 C23 C24 116.4(2) . .
C1 C2 C10 122.0(3) . .
C3 C2 C1 118.1(3) . .
C3 C2 C10 119.9(3) . .
C30 C31 H31 107.4 . .
C30 C31 C33 112.5(3) . .
C32 C31 C30 110.5(2) . .
C32 C31 H31 107.4 . .
C32 C31 C33 111.3(3) . .
C33 C31 H31 107.4 . .
N3 C19 H19A 109.0 . .
N3 C19 H19B 109.0 . .
N3 C19 C18 112.9(2) . .
H19A C19 H19B 107.8 . .
C18 C19 H19A 109.0 . .
C18 C19 H19B 109.0 . .
N2 C16 C15 125.8(2) . .
N2 C16 C17 119.9(3) . .
C15 C16 C17 114.3(2) . .
N2 C18 C19 114.6(2) . .
N2 C18 H18A 108.6 . .
N2 C18 H18B 108.6 . .
C19 C18 H18A 108.6 . .
C19 C18 H18B 108.6 . .
H18A C18 H18B 107.6 . .
C30 C29 H29 119.2 . .
C28 C29 C30 121.7(3) . .
C28 C29 H29 119.2 . .
C6 C7 H7 107.9 . .
C6 C7 C9 111.1(3) . .
C6 C7 C8 112.4(3) . .
C9 C7 H7 107.9 . .
C9 C7 C8 109.4(3) . .
C8 C7 H7 107.9 . .
C23 C24 H24A 109.5 . .
C23 C24 H24B 109.5 . .
C23 C24 H24C 109.5 . .
H24A C24 H24B 109.5 . .
H24A C24 H24C 109.5 . .
H24B C24 H24C 109.5 . .
C26 C34 H34 107.8 . .
C26 C34 C36 111.5(2) . .
C26 C34 C35 111.7(2) . .
C36 C34 H34 107.8 . .
C35 C34 H34 107.8 . .
C35 C34 C36 110.0(2) . .
C13 C14 H14A 109.5 . .
C13 C14 H14B 109.5 . .
C13 C14 H14C 109.5 . .
H14A C14 H14B 109.5 . .
H14A C14 H14C 109.5 . .
H14B C14 H14C 109.5 . .
C20 C21 H21A 109.5 . .
C20 C21 H21B 109.5 . .
C20 C21 H21C 109.5 . .
H21A C21 H21B 109.5 . .
H21A C21 H21C 109.5 . .
H21B C21 H21C 109.5 . .
C6 C5 H5 119.6 . .
C4 C5 C6 120.7(3) . .
C4 C5 H5 119.6 . .
C27 C28 C29 119.3(3) . .
C27 C28 H28 120.3 . .
C29 C28 H28 120.3 . .
C2 C3 H3 119.3 . .
C4 C3 C2 121.4(3) . .
C4 C3 H3 119.3 . .
C13 C15 C16 131.8(3) . .
C13 C15 H15 114.1 . .
C16 C15 H15 114.1 . .
C34 C36 H36A 109.5 . .
C34 C36 H36B 109.5 . .
C34 C36 H36C 109.5 . .
H36A C36 H36B 109.5 . .
H36A C36 H36C 109.5 . .
H36B C36 H36C 109.5 . .
C16 C17 H17A 109.5 . .
C16 C17 H17B 109.5 . .
C16 C17 H17C 109.5 . .
H17A C17 H17B 109.5 . .
H17A C17 H17C 109.5 . .
H17B C17 H17C 109.5 . .
C31 C32 H32A 109.5 . .
C31 C32 H32B 109.5 . .
C31 C32 H32C 109.5 . .
H32A C32 H32B 109.5 . .
H32A C32 H32C 109.5 . .
H32B C32 H32C 109.5 . .
C2 C10 H10 99.5 . .
C2 C10 C11A 109.1(4) . .
C2 C10 C12A 111.5(12) . .
C11 C10 C2 118.3(11) . .
C11 C10 H10 99.5 . .
C11 C10 C12 119.8(13) . .
C12 C10 C2 113.9(5) . .
C12 C10 H10 99.5 . .
C11A C10 C12A 94.8(13) . .
C5 C4 H4 120.0 . .
C3 C4 C5 120.1(3) . .
C3 C4 H4 120.0 . .
C34 C35 H35A 109.5 . .
C34 C35 H35B 109.5 . .
C34 C35 H35C 109.5 . .
H35A C35 H35B 109.5 . .
H35A C35 H35C 109.5 . .
H35B C35 H35C 109.5 . .
C7 C9 H9A 109.5 . .
C7 C9 H9B 109.5 . .
C7 C9 H9C 109.5 . .
H9A C9 H9B 109.5 . .
H9A C9 H9C 109.5 . .
H9B C9 H9C 109.5 . .
C31 C33 H33A 109.5 . .
C31 C33 H33B 109.5 . .
C31 C33 H33C 109.5 . .
H33A C33 H33B 109.5 . .
H33A C33 H33C 109.5 . .
H33B C33 H33C 109.5 . .
C7 C8 H8A 109.5 . .
C7 C8 H8B 109.5 . .
C7 C8 H8C 109.5 . .
H8A C8 H8B 109.5 . .
H8A C8 H8C 109.5 . .
H8B C8 H8C 109.5 . .
C10 C11 H11A 109.5 . .
C10 C11 H11B 109.5 . .
C10 C11 H11C 109.5 . .
H11A C11 H11B 109.5 . .
H11A C11 H11C 109.5 . .
H11B C11 H11C 109.5 . .
C10 C12 H12A 109.5 . .
C10 C12 H12B 109.5 . .
C10 C12 H12C 109.5 . .
H12A C12 H12B 109.5 . .
H12A C12 H12C 109.5 . .
H12B C12 H12C 109.5 . .
N1 In3 In4 124.45(16) . 2_666
N1 In3 In4 140.32(19) . .
N2 In3 N1 90.52(12) . .
N2 In3 In4 121.69(16) . 2_666
N2 In3 In4 101.29(14) . .
In4 In3 In4 80.76(13) . 2_666
O1 In3 N1 101.9(12) . .
O1 In3 N2 102.3(13) . .
O1 In3 In4 112.1(12) . .
O1 In3 In4 33.6(12) . 2_666
N3 In4 In3 83.99(15) . .
N3 In4 In3 98.11(17) . 2_666
N4 In4 N3 89.88(17) . .
N4 In4 In3 132.83(19) . 2_666
N4 In4 In3 127.9(2) . .
In3 In4 In3 99.24(13) . 2_666
O1 In4 N3 111.4(14) 2_666 .
O1 In4 N4 98.4(13) 2_666 .
O1 In4 In3 132.0(13) 2_666 .
O1 In4 In3 35.7(13) 2_666 2_666
In4 O1 In3 111(2) 2_666 .
C10 C11A H11D 109.5 . .
C10 C11A H11E 109.5 . .
C10 C11A H11F 109.5 . .
H11D C11A H11E 109.5 . .
H11D C11A H11F 109.5 . .
H11E C11A H11F 109.5 . .
C10 C12A H12D 109.5 . .
C10 C12A H12E 109.5 . .
C10 C12A H12F 109.5 . .
H12D C12A H12E 109.5 . .
H12D C12A H12F 109.5 . .
H12E C12A H12F 109.5 . .

loop_
_geom_bond_atom_site_label_1
_geom_bond_atom_site_label_2
_geom_bond_distance
_geom_bond_site_symmetry_2
In2 In1 3.1342(3) 2_666
In2 In1 3.1095(3) .
In2 N3 2.243(2) .
In2 N4 2.234(2) .
In1 In2 3.1342(3) 2_666
In1 N1 2.227(2) .
In1 N2 2.308(2) .
N1 C13 1.330(3) .
N1 C1 1.437(3) .
N1 In3 2.214(3) .
N3 C20 1.323(3) .
N3 C19 1.460(4) .
N3 In4 2.155(5) .
N4 C25 1.434(4) .
N4 C23 1.332(3) .
N4 In4 2.106(4) .
N2 C16 1.326(4) .
N2 C18 1.471(4) .
N2 In3 2.123(3) .
C20 C22 1.407(4) .
C20 C21 1.509(4) .
C25 C30 1.414(4) .
C25 C26 1.405(4) .
C13 C14 1.518(4) .
C13 C15 1.386(4) .
C30 C31 1.520(4) .
C30 C29 1.389(4) .
C26 C27 1.391(4) .
C26 C34 1.519(4) .
C1 C6 1.399(4) .
C1 C2 1.411(4) .
C22 H22 0.9500 .
C22 C23 1.393(4) .
C6 C7 1.518(4) .
C6 C5 1.401(4) .
C27 H27 0.9500 .
C27 C28 1.383(4) .
C23 C24 1.515(4) .
C2 C3 1.399(4) .
C2 C10 1.515(5) .
C31 H31 1.0000 .
C31 C32 1.519(4) .
C31 C33 1.527(4) .
C19 H19A 0.9900 .
C19 H19B 0.9900 .
C19 C18 1.523(4) .
C16 C15 1.405(4) .
C16 C17 1.524(4) .
C18 H18A 0.9900 .
C18 H18B 0.9900 .
C29 H29 0.9500 .
C29 C28 1.385(4) .
C7 H7 1.0000 .
C7 C9 1.525(4) .
C7 C8 1.535(5) .
C24 H24A 0.9800 .
C24 H24B 0.9800 .
C24 H24C 0.9800 .
C34 H34 1.0000 .
C34 C36 1.529(4) .
C34 C35 1.527(4) .
C14 H14A 0.9800 .
C14 H14B 0.9800 .
C14 H14C 0.9800 .
C21 H21A 0.9800 .
C21 H21B 0.9800 .
C21 H21C 0.9800 .
C5 H5 0.9500 .
C5 C4 1.382(5) .
C28 H28 0.9500 .
C3 H3 0.9500 .
C3 C4 1.376(5) .
C15 H15 0.9500 .
C36 H36A 0.9800 .
C36 H36B 0.9800 .
C36 H36C 0.9800 .
C17 H17A 0.9800 .
C17 H17B 0.9800 .
C17 H17C 0.9800 .
C32 H32A 0.9800 .
C32 H32B 0.9800 .
C32 H32C 0.9800 .
C10 H10 1.0000 .
C10 C11 1.40(2) .
C10 C12 1.499(11) .
C10 C11A 1.572(9) .
C10 C12A 1.60(3) .
C4 H4 0.9500 .
C35 H35A 0.9800 .
C35 H35B 0.9800 .
C35 H35C 0.9800 .
C9 H9A 0.9800 .
C9 H9B 0.9800 .
C9 H9C 0.9800 .
C33 H33A 0.9800 .
C33 H33B 0.9800 .
C33 H33C 0.9800 .
C8 H8A 0.9800 .
C8 H8B 0.9800 .
C8 H8C 0.9800 .
C11 H11A 0.9800 .
C11 H11B 0.9800 .
C11 H11C 0.9800 .
C12 H12A 0.9800 .
C12 H12B 0.9800 .
C12 H12C 0.9800 .
In3 In4 3.106(5) 2_666
In3 In4 2.810(5) .
In3 O1 1.94(4) .
In4 In3 3.106(5) 2_666
In4 O1 1.84(4) 2_666
O1 In4 1.84(4) 2_666
C11A H11D 0.9800 .
C11A H11E 0.9800 .
C11A H11F 0.9800 .
C12A H12D 0.9800 .
C12A H12E 0.9800 .
C12A H12F 0.9800 .

loop_
_geom_torsion_atom_site_label_1
_geom_torsion_atom_site_label_2
_geom_torsion_atom_site_label_3
_geom_torsion_atom_site_label_4
_geom_torsion
In2 N3 C20 C22 15.0(4)
In2 N3 C20 C21 -166.5(2)
In2 N3 C19 C18 -84.8(2)
In2 N4 C25 C30 96.1(2)
In2 N4 C25 C26 -78.9(2)
In2 N4 C23 C22 -10.7(4)
In2 N4 C23 C24 171.28(19)
In1 N1 C13 C14 -173.9(2)
In1 N1 C13 C15 5.5(4)
In1 N1 C1 C6 -98.6(2)
In1 N1 C1 C2 78.1(2)
In1 N2 C16 C15 -11.8(4)
In1 N2 C16 C17 168.1(2)
In1 N2 C18 C19 32.4(3)
N1 C13 C15 C16 1.6(6)
N1 C1 C6 C7 -2.5(4)
N1 C1 C6 C5 177.3(2)
N1 C1 C2 C3 -176.8(2)
N1 C1 C2 C10 5.5(4)
N3 C20 C22 C23 8.5(5)
N3 C19 C18 N2 70.9(3)
N4 C25 C30 C31 4.6(3)
N4 C25 C30 C29 -173.6(2)
N4 C25 C26 C27 173.6(2)
N4 C25 C26 C34 -6.5(4)
N2 C16 C15 C13 2.4(6)
C20 N3 C19 C18 104.6(3)
C20 C22 C23 N4 -11.0(5)
C20 C22 C23 C24 167.1(3)
C25 N4 C23 C22 172.3(2)
C25 N4 C23 C24 -5.8(4)
C25 C30 C31 C32 -93.5(3)
C25 C30 C31 C33 141.5(3)
C25 C30 C29 C28 -0.4(4)
C25 C26 C27 C28 0.1(4)
C25 C26 C34 C36 -112.3(3)
C25 C26 C34 C35 124.1(3)
C13 N1 C1 C6 87.9(3)
C13 N1 C1 C2 -95.4(3)
C30 C25 C26 C27 -1.3(4)
C30 C25 C26 C34 178.6(2)
C30 C29 C28 C27 -0.8(4)
C26 C25 C30 C31 179.6(2)
C26 C25 C30 C29 1.4(4)
C26 C27 C28 C29 0.9(4)
C1 N1 C13 C14 -1.3(4)
C1 N1 C13 C15 178.1(3)
C1 C6 C7 C9 118.2(3)
C1 C6 C7 C8 -118.9(3)
C1 C6 C5 C4 -0.7(4)
C1 C2 C3 C4 -0.5(4)
C1 C2 C10 C11 86.7(17)
C1 C2 C10 C12 -124.6(9)
C1 C2 C10 C11A 110.6(5)
C1 C2 C10 C12A -146.0(14)
C6 C1 C2 C3 -0.1(4)
C6 C1 C2 C10 -177.8(2)
C6 C5 C4 C3 0.1(4)
C27 C26 C34 C36 67.5(3)
C27 C26 C34 C35 -56.1(3)
C23 N4 C25 C30 -86.6(3)
C23 N4 C25 C26 98.4(3)
C2 C1 C6 C7 -179.1(2)
C2 C1 C6 C5 0.7(4)
C2 C3 C4 C5 0.5(5)
C31 C30 C29 C28 -178.6(3)
C19 N3 C20 C22 -175.5(2)
C19 N3 C20 C21 3.0(4)
C16 N2 C18 C19 -159.2(2)
C18 N2 C16 C15 -179.4(3)
C18 N2 C16 C17 0.5(4)
C29 C30 C31 C32 84.7(3)
C29 C30 C31 C33 -40.4(4)
C7 C6 C5 C4 179.2(3)
C34 C26 C27 C28 -179.8(3)
C14 C13 C15 C16 -179.0(3)
C21 C20 C22 C23 -170.0(3)
C5 C6 C7 C9 -61.6(4)
C5 C6 C7 C8 61.3(4)
C3 C2 C10 C11 -91.0(17)
C3 C2 C10 C12 57.8(9)
C3 C2 C10 C11A -67.1(6)
C3 C2 C10 C12A 36.3(14)
C17 C16 C15 C13 -177.5(3)
C10 C2 C3 C4 177.3(3)
In3 N1 C13 C14 161.6(3)
In3 N1 C13 C15 -19.0(4)
In3 N1 C1 C6 -75.1(3)
In3 N1 C1 C2 101.6(3)
In3 N2 C16 C15 13.5(4)
In3 N2 C16 C17 -166.6(2)
In3 N2 C18 C19 8.3(3)
In4 N3 C20 C22 25.0(3)
In4 N3 C20 C21 -156.5(2)
In4 N3 C19 C18 -96.7(3)
In4 N4 C25 C30 108.1(3)
In4 N4 C25 C26 -66.9(3)
In4 N4 C23 C22 -21.8(4)
In4 N4 C23 C24 160.2(2)

loop_
_platon_squeeze_void_nr
_platon_squeeze_void_average_x
_platon_squeeze_void_average_y
_platon_squeeze_void_average_z
_platon_squeeze_void_volume
_platon_squeeze_void_count_electrons
_platon_squeeze_void_content
1 0.500 0.000 1.000 239 46 'not fully occupied toluene'

loop_
_exptl_oxdiff_crystal_face_indexfrac_h
_exptl_oxdiff_crystal_face_indexfrac_k
_exptl_oxdiff_crystal_face_indexfrac_l
_exptl_oxdiff_crystal_face_x
_exptl_oxdiff_crystal_face_y
_exptl_oxdiff_crystal_face_z
-0.0027 7.9981 -2.9904 -0.3150 0.0272 0.9231
0.0027 -7.9981 2.9904 0.3150 -0.0272 -0.9231
-6.0021 5.9968 1.0090 0.5619 -0.0776 0.8310
6.0021 -5.9968 -1.0090 -0.5619 0.0776 -0.8310
1.0027 -2.0091 -8.0030 -0.2200 -0.9367 -0.3042
-1.0022 1.0088 8.0018 0.2518 0.8901 0.1865
5.9988 0.0080 1.9984 -0.6921 0.7032 -0.1065
0.0019 -0.0096 -8.0003 -0.1615 -0.9222 -0.0490
-2.9976 -2.0092 -5.0018 0.3289 -0.9060 -0.2066
7.0004 0.9984 -7.0009 -1.0278 -0.2088 -0.0638
